data_1568006
loop_
_publ_author_name
'Liu, Wei-Chun'
'Gabba\"i, Fran\,cois P.'

_publ_section_title
;
 Placing gold on a \p+-surface: ligand design and impact on reactivity
;
_journal_issue 2
_journal_name_full 'Chemical Science'
_journal_page_first 277
_journal_page_last 283
_journal_paper_doi 10.1039/D2SC05574K
_journal_volume 14
_journal_year 2023
_chemical_formula_moiety 'C38 H29 N P, B F3.949'
_chemical_formula_sum 'C38 H29 B F4.03 N P'
_chemical_formula_weight 617.92
_space_group_crystal_system monoclinic
_space_group_IT_number 14
_space_group_name_Hall '-P 2ybc'
_space_group_name_H-M_alt 'P 1 21/c 1'
_atom_sites_solution_hydrogens mixed
_audit_creation_date 2022-02-10
_audit_creation_method
;
Olex2 1.3
(compiled 2020.11.12 svn.r5f609507 for OlexSys, GUI svn.r6272)
;
_audit_update_record
;
2022-07-18 deposited with the CCDC.	2022-11-22 downloaded from the CCDC.
;
_cell_angle_alpha 90
_cell_angle_beta 93.520(2)
_cell_angle_gamma 90
_cell_formula_units_Z 4
_cell_length_a 9.0075(6)
_cell_length_b 15.4256(7)
_cell_length_c 20.8849(16)
_cell_measurement_reflns_used 2135
_cell_measurement_temperature 110.0
_cell_measurement_theta_max 22.439
_cell_measurement_theta_min 2.622
_cell_volume 2896.4(3)
_computing_cell_refinement 'SAINT V8.38A (?, 2016)'
_computing_data_reduction 'SAINT V8.38A (?, 2016)'
_computing_molecular_graphics 'Olex2 1.3 (Dolomanov et al., 2009)'
_computing_publication_material 'Olex2 1.3 (Dolomanov et al., 2009)'
_computing_structure_refinement 'SHELXL 2018/3 (Sheldrick, 2015)'
_computing_structure_solution 'olex2.solve (Bourhis et al., 2015)'
_diffrn_ambient_temperature 110.0
_diffrn_measured_fraction_theta_full 0.975
_diffrn_measured_fraction_theta_max 0.796
_diffrn_measurement_device_type 'Bruker APEX-II CCD'
_diffrn_measurement_method '\f and \w scans'
_diffrn_radiation_type MoK\a
_diffrn_radiation_wavelength 0.71073
_diffrn_reflns_av_R_equivalents 0.1012
_diffrn_reflns_av_unetI/netI 0.1164
_diffrn_reflns_Laue_measured_fraction_full 0.975
_diffrn_reflns_Laue_measured_fraction_max 0.796
_diffrn_reflns_limit_h_max 10
_diffrn_reflns_limit_h_min -12
_diffrn_reflns_limit_k_max 16
_diffrn_reflns_limit_k_min -20
_diffrn_reflns_limit_l_max 28
_diffrn_reflns_limit_l_min -27
_diffrn_reflns_number 19955
_diffrn_reflns_point_group_measured_fraction_full 0.975
_diffrn_reflns_point_group_measured_fraction_max 0.796
_diffrn_reflns_theta_full 25.242
_diffrn_reflns_theta_max 29.878
_diffrn_reflns_theta_min 1.954
_exptl_absorpt_coefficient_mu 0.152
_exptl_absorpt_correction_T_max 0.7460
_exptl_absorpt_correction_T_min 0.6973
_exptl_absorpt_correction_type multi-scan
_exptl_absorpt_process_details
;
SADABS-2016/2 (Bruker,2016/2) was used for absorption correction.
wR2(int) was 0.0938 before and 0.0615 after correction.
The Ratio of minimum to maximum transmission is 0.9347.
The \l/2 correction factor is Not present.
;
_exptl_crystal_colour colourless
_exptl_crystal_colour_primary colourless
_exptl_crystal_density_diffrn 1.417
_exptl_crystal_description block
_exptl_crystal_F_000 1281
_exptl_crystal_size_max 0.223
_exptl_crystal_size_mid 0.172
_exptl_crystal_size_min 0.149
_refine_diff_density_max 0.361
_refine_diff_density_min -0.480
_refine_diff_density_rms 0.067
_refine_ls_extinction_method none
_refine_ls_goodness_of_fit_ref 1.010
_refine_ls_hydrogen_treatment mixed
_refine_ls_matrix_type full
_refine_ls_number_parameters 456
_refine_ls_number_reflns 6649
_refine_ls_number_restraints 36
_refine_ls_restrained_S_all 1.029
_refine_ls_R_factor_all 0.1432
_refine_ls_R_factor_gt 0.0619
_refine_ls_shift/su_max 0.000
_refine_ls_shift/su_mean 0.000
_refine_ls_structure_factor_coef Fsqd
_refine_ls_weighting_details 'w=1/[\s^2^(Fo^2^)+(0.0586P)^2^+0.6369P] where P=(Fo^2^+2Fc^2^)/3'
_refine_ls_weighting_scheme calc
_refine_ls_wR_factor_gt 0.1245
_refine_ls_wR_factor_ref 0.1543
_reflns_Friedel_coverage 0.000
_reflns_number_gt 3646
_reflns_number_total 6649
_reflns_threshold_expression 'I > 2\s(I)'
_cod_data_source_file d2sc05574k2.cif
_cod_data_source_block wei_07_24_2_0m_a
_cod_depositor_comments 'Adding full bibliography for 1568005--1568011.cif.'
_cod_database_code 1568006
_shelx_shelxl_version_number 2018/3
_shelx_space_group_comment
;
The symmetry employed for this shelxl refinement is uniquely defined
by the following loop, which should always be used as a source of
symmetry information in preference to the above space-group names.
They are only intended as comments.
;
_olex2_refinement_description
;
1. Uiso/Uaniso restraints and constraints
C33 \\sim C34 \\sim C35 \\sim C36 \\sim C37 \\sim C38: within 2A with sigma of
0.005 and sigma for terminal atoms of 0.01 within 2A
2.a Aromatic/amide H refined with riding coordinates:
 C1(H1), C2(H2), C3(H3), C4(H4), C5(H5), C6(H6), C7(H7), C8(H8), C16(H16),
 C17(H17), C20(H20), C21(H21), C28(H28), C29(H29), C30(H30), C31(H31), C32(H32),
  C34(H34), C35(H35), C36(H36), C37(H37), C38(H38)
2.b Idealised Me refined as rotating group:
 C14(H14A,H14B,H14C)
;
_olex2_submission_special_instructions 'No special instructions were received'

loop_
_space_group_symop_operation_xyz
'x, y, z'
'-x, y+1/2, -z+1/2'
'-x, -y, -z'
'x, -y-1/2, z-1/2'

loop_
_atom_site_label
_atom_site_type_symbol
_atom_site_fract_x
_atom_site_fract_y
_atom_site_fract_z
_atom_site_U_iso_or_equiv
_atom_site_adp_type
_atom_site_occupancy
_atom_site_site_symmetry_order
_atom_site_calc_flag
_atom_site_refinement_flags_posn
_atom_site_refinement_flags_adp
_atom_site_refinement_flags_occupancy
_atom_site_disorder_assembly
_atom_site_disorder_group
P1 P 0.56734(8) 0.35385(4) 0.25580(4) 0.0243(2) Uani 1 1 d . . . . .
F1 F 0.8399(6) 0.2443(3) 0.57886(18) 0.0421(18) Uani 0.483(8) 1 d . . . A 2
F2 F 0.9352(6) 0.2785(3) 0.5578(2) 0.054(2) Uani 0.499(9) 1 d . . . A 1
F3 F 0.9359(5) 0.3112(2) 0.4943(3) 0.043(2) Uani 0.492(11) 1 d . . . A 2
F4 F 0.8390(11) 0.3069(3) 0.4590(3) 0.069(3) Uani 0.486(11) 1 d . . . A 1
F5 F 0.6976(4) 0.2669(3) 0.4866(2) 0.0363(17) Uani 0.490(9) 1 d . . . A 2
F6 F 0.7290(5) 0.2099(4) 0.5211(3) 0.064(3) Uani 0.499(9) 1 d . . . A 1
F7 F 0.9150(3) 0.17243(13) 0.48412(11) 0.0889(9) Uani 1 1 d . . . . .
N1 N 0.7858(3) 0.47836(14) 0.15954(12) 0.0291(6) Uani 1 1 d . . . . .
C1 C 0.4085(3) 0.55638(16) 0.19119(14) 0.0249(6) Uani 1 1 d . . . . .
H1 H 0.346351 0.560522 0.226196 0.030 Uiso 1 1 calc R U . . .
C2 C 0.3563(3) 0.58476(16) 0.13127(14) 0.0259(6) Uani 1 1 d . . . . .
H2 H 0.258380 0.607404 0.124900 0.031 Uiso 1 1 calc R U . . .
C3 C 0.4479(3) 0.57986(17) 0.08064(14) 0.0281(7) Uani 1 1 d . . . . .
H3 H 0.412084 0.598676 0.039211 0.034 Uiso 1 1 calc R U . . .
C4 C 0.5914(3) 0.54782(16) 0.08966(14) 0.0272(7) Uani 1 1 d . . . . .
H4 H 0.654000 0.546529 0.054698 0.033 Uiso 1 1 calc R U . . .
C5 C 1.0137(3) 0.47949(18) 0.23051(17) 0.0342(8) Uani 1 1 d . . . . .
H5 H 1.073480 0.473542 0.194834 0.041 Uiso 1 1 calc R U . . .
C6 C 1.0796(3) 0.48456(19) 0.29179(17) 0.0402(9) Uani 1 1 d . . . . .
H6 H 1.184759 0.480424 0.298007 0.048 Uiso 1 1 calc R U . . .
C7 C 0.9957(3) 0.4955(2) 0.34403(17) 0.0418(9) Uani 1 1 d . . . . .
H7 H 1.042490 0.501204 0.385837 0.050 Uiso 1 1 calc R U . . .
C8 C 0.8418(3) 0.49814(18) 0.33498(16) 0.0346(8) Uani 1 1 d . . . . .
H8 H 0.783265 0.505509 0.370907 0.042 Uiso 1 1 calc R U . . .
C9 C 0.6053(3) 0.47876(15) 0.26340(13) 0.0210(6) Uani 1 1 d . . . . .
C10 C 0.5513(3) 0.52170(15) 0.20117(14) 0.0223(6) Uani 1 1 d . . . . .
C11 C 0.6445(3) 0.51747(16) 0.14958(14) 0.0251(7) Uani 1 1 d . . . . .
C12 C 0.7727(3) 0.49018(16) 0.27434(15) 0.0255(7) Uani 1 1 d . . . . .
C13 C 0.8583(3) 0.48314(16) 0.22095(15) 0.0275(7) Uani 1 1 d . . . . .
C14 C 0.8749(4) 0.4648(2) 0.10371(17) 0.0427(8) Uani 1 1 d . . . . .
H14A H 0.922972 0.519314 0.092752 0.064 Uiso 1 1 calc R U . . .
H14B H 0.809995 0.445211 0.067162 0.064 Uiso 1 1 calc R U . . .
H14C H 0.951000 0.420702 0.114017 0.064 Uiso 1 1 calc R U . . .
C15 C 0.5192(3) 0.50174(16) 0.32171(14) 0.0241(6) Uani 1 1 d . . . . .
C16 C 0.4997(3) 0.58227(17) 0.34906(14) 0.0256(7) Uani 1 1 d . . . . .
H16 H 0.542049 0.631653 0.330021 0.031 Uiso 1 1 calc R U . . .
C17 C 0.4182(3) 0.59373(17) 0.40486(14) 0.0275(7) Uani 1 1 d . . . . .
H17 H 0.405799 0.650103 0.422055 0.033 Uiso 1 1 calc R U . . .
C18 C 0.3574(3) 0.52280(17) 0.43385(13) 0.0253(6) Uani 1 1 d . . . . .
C19 C 0.3105(3) 0.37259(17) 0.43709(13) 0.0236(6) Uani 1 1 d . . . . .
C20 C 0.3222(3) 0.29014(17) 0.41182(13) 0.0243(6) Uani 1 1 d . . . . .
H20 H 0.276920 0.242410 0.431746 0.029 Uiso 1 1 calc R U . . .
C21 C 0.4015(3) 0.27699(16) 0.35645(13) 0.0219(6) Uani 1 1 d . . . . .
H21 H 0.410047 0.220061 0.339714 0.026 Uiso 1 1 calc R U . . .
C22 C 0.4671(3) 0.34565(15) 0.32604(13) 0.0193(6) Uani 1 1 d . . . . .
C23 C 0.4554(3) 0.42994(16) 0.35136(13) 0.0201(6) Uani 1 1 d . . . . .
C24 C 0.3776(3) 0.44107(16) 0.40600(13) 0.0219(6) Uani 1 1 d . . . . .
C25 C 0.2687(4) 0.50981(19) 0.49218(15) 0.0347(8) Uani 1 1 d . . . . .
H25A H 0.182(3) 0.5443(17) 0.4884(13) 0.027(8) Uiso 1 1 d . . . . .
H25B H 0.327(3) 0.5283(18) 0.5340(15) 0.039(9) Uiso 1 1 d . . . . .
C26 C 0.2335(4) 0.41023(18) 0.49337(15) 0.0315(7) Uani 1 1 d . . . . .
H26A H 0.274(3) 0.387(2) 0.5360(16) 0.047(9) Uiso 1 1 d . . . . .
H26B H 0.127(4) 0.399(2) 0.4894(17) 0.059(11) Uiso 1 1 d . . . . .
C27 C 0.4497(3) 0.32886(16) 0.18624(13) 0.0243(6) Uani 1 1 d . . . . .
C28 C 0.5036(4) 0.33026(17) 0.12493(15) 0.0333(8) Uani 1 1 d . . . . .
H28 H 0.605666 0.342218 0.119767 0.040 Uiso 1 1 calc R U . . .
C29 C 0.4084(4) 0.31421(18) 0.07177(15) 0.0354(8) Uani 1 1 d . . . . .
H29 H 0.445901 0.313278 0.030240 0.042 Uiso 1 1 calc R U . . .
C30 C 0.2592(4) 0.29957(18) 0.07882(15) 0.0333(7) Uani 1 1 d . . . . .
H30 H 0.193883 0.290217 0.042020 0.040 Uiso 1 1 calc R U . . .
C31 C 0.2042(3) 0.29843(18) 0.13940(14) 0.0311(7) Uani 1 1 d . . . . .
H31 H 0.101642 0.287535 0.144043 0.037 Uiso 1 1 calc R U . . .
C32 C 0.2986(3) 0.31314(17) 0.19308(14) 0.0261(7) Uani 1 1 d . . . . .
H32 H 0.260806 0.312563 0.234550 0.031 Uiso 1 1 calc R U . . .
C33 C 0.7330(3) 0.29074(18) 0.26354(19) 0.0405(8) Uani 1 1 d . U . . .
C34 C 0.7922(4) 0.24612(18) 0.2126(2) 0.0506(9) Uani 1 1 d . U . . .
H34 H 0.741620 0.245736 0.171314 0.061 Uiso 1 1 calc R U . . .
C35 C 0.9268(4) 0.2022(2) 0.2236(3) 0.0661(11) Uani 1 1 d . U . . .
H35 H 0.966916 0.170877 0.189472 0.079 Uiso 1 1 calc R U . . .
C36 C 1.0018(4) 0.2035(2) 0.2822(3) 0.0714(12) Uani 1 1 d . U . . .
H36 H 1.094900 0.174764 0.288141 0.086 Uiso 1 1 calc R U . . .
C37 C 0.9439(4) 0.2459(2) 0.3328(2) 0.0660(11) Uani 1 1 d . U . . .
H37 H 0.995755 0.245483 0.373811 0.079 Uiso 1 1 calc R U . . .
C38 C 0.8089(3) 0.2897(2) 0.3239(2) 0.0497(9) Uani 1 1 d . U . . .
H38 H 0.768331 0.318763 0.358948 0.060 Uiso 1 1 calc R U . . .
B1 B 0.8502(4) 0.2455(2) 0.50831(18) 0.0354(9) Uani 1 1 d . . . . .

loop_
_atom_site_aniso_label
_atom_site_aniso_U_11
_atom_site_aniso_U_22
_atom_site_aniso_U_33
_atom_site_aniso_U_23
_atom_site_aniso_U_13
_atom_site_aniso_U_12
P1 0.0214(4) 0.0174(4) 0.0348(5) 0.0024(3) 0.0082(3) 0.0006(3)
F1 0.043(3) 0.064(3) 0.019(2) -0.0014(18) 0.0060(19) 0.007(2)
F2 0.042(3) 0.079(3) 0.039(3) -0.013(2) -0.010(2) 0.000(2)
F3 0.039(3) 0.040(2) 0.052(5) -0.005(2) 0.014(3) -0.0161(18)
F4 0.141(8) 0.041(3) 0.027(3) 0.007(2) 0.004(4) 0.024(3)
F5 0.024(2) 0.046(3) 0.039(3) -0.005(2) -0.0051(17) 0.0010(17)
F6 0.036(3) 0.065(4) 0.092(5) -0.030(4) 0.022(3) -0.021(2)
F7 0.164(3) 0.0482(13) 0.0512(15) -0.0067(11) -0.0230(16) 0.0429(15)
N1 0.0220(13) 0.0256(13) 0.0403(16) -0.0025(11) 0.0064(12) 0.0027(10)
C1 0.0226(16) 0.0214(14) 0.0312(17) 0.0009(12) 0.0053(13) 0.0002(11)
C2 0.0257(16) 0.0211(14) 0.0307(17) 0.0013(12) -0.0005(13) 0.0014(11)
C3 0.0326(17) 0.0221(15) 0.0294(18) 0.0012(12) 0.0006(14) -0.0037(12)
C4 0.0316(17) 0.0206(14) 0.0303(18) -0.0024(12) 0.0084(14) -0.0054(12)
C5 0.0205(16) 0.0268(16) 0.056(2) 0.0131(14) 0.0080(15) 0.0001(12)
C6 0.0194(16) 0.0391(18) 0.062(3) 0.0249(17) 0.0012(16) -0.0004(13)
C7 0.0241(17) 0.051(2) 0.049(2) 0.0251(16) -0.0054(16) -0.0067(14)
C8 0.0239(16) 0.0379(17) 0.042(2) 0.0182(14) 0.0000(15) -0.0016(13)
C9 0.0190(14) 0.0131(13) 0.0309(17) 0.0049(11) 0.0031(12) -0.0002(10)
C10 0.0237(15) 0.0116(13) 0.0318(17) 0.0005(11) 0.0025(13) -0.0039(11)
C11 0.0236(15) 0.0142(13) 0.0378(18) 0.0016(12) 0.0045(13) -0.0005(11)
C12 0.0207(15) 0.0186(14) 0.0371(18) 0.0082(12) 0.0027(13) 0.0013(11)
C13 0.0233(16) 0.0159(14) 0.044(2) 0.0086(12) 0.0045(14) 0.0015(11)
C14 0.0310(18) 0.047(2) 0.051(2) -0.0020(16) 0.0144(16) 0.0107(15)
C15 0.0192(15) 0.0198(14) 0.0327(18) 0.0025(12) -0.0031(13) -0.0011(11)
C16 0.0233(15) 0.0179(14) 0.0348(18) 0.0028(12) -0.0038(13) -0.0017(11)
C17 0.0323(17) 0.0189(14) 0.0300(17) -0.0034(12) -0.0086(14) 0.0007(12)
C18 0.0348(17) 0.0223(15) 0.0177(15) -0.0024(11) -0.0061(13) -0.0002(12)
C19 0.0287(16) 0.0249(15) 0.0166(15) 0.0030(11) -0.0039(12) 0.0005(12)
C20 0.0280(16) 0.0217(14) 0.0226(16) 0.0051(12) -0.0024(13) -0.0035(12)
C21 0.0255(15) 0.0172(14) 0.0227(15) 0.0010(11) -0.0013(12) 0.0001(11)
C22 0.0169(14) 0.0170(13) 0.0235(15) 0.0002(11) -0.0024(11) 0.0010(10)
C23 0.0169(14) 0.0206(14) 0.0219(15) 0.0022(11) -0.0057(12) -0.0007(11)
C24 0.0250(15) 0.0205(14) 0.0195(15) 0.0006(11) -0.0046(12) -0.0008(11)
C25 0.056(2) 0.0264(16) 0.0211(18) -0.0013(13) -0.0019(16) 0.0054(16)
C26 0.049(2) 0.0269(16) 0.0181(17) -0.0009(12) 0.0023(15) 0.0024(14)
C27 0.0326(17) 0.0133(13) 0.0281(17) -0.0017(11) 0.0099(13) 0.0004(11)
C28 0.0425(19) 0.0189(14) 0.041(2) -0.0064(13) 0.0206(16) -0.0076(13)
C29 0.053(2) 0.0271(16) 0.0285(18) -0.0055(13) 0.0195(16) -0.0082(14)
C30 0.047(2) 0.0262(16) 0.0275(18) -0.0020(13) 0.0060(15) 0.0021(14)
C31 0.0325(17) 0.0331(16) 0.0281(18) 0.0018(13) 0.0043(14) 0.0056(13)
C32 0.0287(16) 0.0257(15) 0.0245(17) 0.0019(12) 0.0069(13) 0.0030(12)
C33 0.0234(15) 0.0174(14) 0.082(2) 0.0148(15) 0.0172(16) 0.0011(12)
C34 0.0299(16) 0.0193(15) 0.106(3) 0.0011(16) 0.0308(18) -0.0019(12)
C35 0.0361(19) 0.0223(15) 0.144(3) 0.005(2) 0.042(2) 0.0015(14)
C36 0.0294(19) 0.0310(17) 0.157(3) 0.035(2) 0.029(2) 0.0064(15)
C37 0.0295(18) 0.0418(19) 0.128(3) 0.046(2) 0.0144(19) 0.0044(14)
C38 0.0244(16) 0.0320(16) 0.094(3) 0.0307(17) 0.0143(17) 0.0034(13)
B1 0.042(2) 0.030(2) 0.034(2) 0.0040(16) -0.0085(18) -0.0060(17)

loop_
_atom_type_symbol
_atom_type_description
_atom_type_scat_dispersion_real
_atom_type_scat_dispersion_imag
_atom_type_scat_source
C C 0.0033 0.0016 'International Tables Vol C Tables 4.2.6.8 and 6.1.1.4'
H H 0.0000 0.0000 'International Tables Vol C Tables 4.2.6.8 and 6.1.1.4'
B B 0.0013 0.0007 'International Tables Vol C Tables 4.2.6.8 and 6.1.1.4'
F F 0.0171 0.0103 'International Tables Vol C Tables 4.2.6.8 and 6.1.1.4'
N N 0.0061 0.0033 'International Tables Vol C Tables 4.2.6.8 and 6.1.1.4'
P P 0.1023 0.0942 'International Tables Vol C Tables 4.2.6.8 and 6.1.1.4'

loop_
_geom_angle_atom_site_label_1
_geom_angle_atom_site_label_2
_geom_angle_atom_site_label_3
_geom_angle
_geom_angle_site_symmetry_1
_geom_angle_site_symmetry_3
_geom_angle_publ_flag
C22 P1 C9 95.63(12) . . ?
C22 P1 C27 110.51(13) . . ?
C22 P1 C33 110.62(14) . . ?
C27 P1 C9 111.68(12) . . ?
C33 P1 C9 112.88(13) . . ?
C33 P1 C27 114.06(15) . . ?
C11 N1 C14 118.3(3) . . ?
C13 N1 C11 118.4(2) . . ?
C13 N1 C14 119.1(2) . . ?
C2 C1 H1 119.5 . . ?
C2 C1 C10 121.1(3) . . ?
C10 C1 H1 119.5 . . ?
C1 C2 H2 120.4 . . ?
C1 C2 C3 119.3(3) . . ?
C3 C2 H2 120.4 . . ?
C2 C3 H3 119.6 . . ?
C2 C3 C4 120.7(3) . . ?
C4 C3 H3 119.6 . . ?
C3 C4 H4 119.7 . . ?
C3 C4 C11 120.6(3) . . ?
C11 C4 H4 119.7 . . ?
C6 C5 H5 120.0 . . ?
C6 C5 C13 119.9(3) . . ?
C13 C5 H5 120.0 . . ?
C5 C6 H6 119.4 . . ?
C7 C6 C5 121.1(3) . . ?
C7 C6 H6 119.4 . . ?
C6 C7 H7 120.4 . . ?
C6 C7 C8 119.2(3) . . ?
C8 C7 H7 120.4 . . ?
C7 C8 H8 119.6 . . ?
C12 C8 C7 120.8(3) . . ?
C12 C8 H8 119.6 . . ?
C10 C9 P1 108.39(18) . . ?
C10 C9 C12 110.0(2) . . ?
C10 C9 C15 115.6(2) . . ?
C12 C9 P1 106.98(16) . . ?
C12 C9 C15 113.6(2) . . ?
C15 C9 P1 101.45(16) . . ?
C1 C10 C9 122.7(2) . . ?
C1 C10 C11 119.4(3) . . ?
C11 C10 C9 117.5(2) . . ?
C4 C11 N1 122.2(3) . . ?
C4 C11 C10 118.9(3) . . ?
C10 C11 N1 118.8(3) . . ?
C8 C12 C9 122.3(3) . . ?
C8 C12 C13 119.9(3) . . ?
C13 C12 C9 117.5(3) . . ?
C5 C13 N1 122.1(3) . . ?
C12 C13 N1 119.0(2) . . ?
C12 C13 C5 118.9(3) . . ?
N1 C14 H14A 109.5 . . ?
N1 C14 H14B 109.5 . . ?
N1 C14 H14C 109.5 . . ?
H14A C14 H14B 109.5 . . ?
H14A C14 H14C 109.5 . . ?
H14B C14 H14C 109.5 . . ?
C16 C15 C9 128.5(2) . . ?
C16 C15 C23 117.3(3) . . ?
C23 C15 C9 114.2(2) . . ?
C15 C16 H16 118.9 . . ?
C15 C16 C17 122.3(3) . . ?
C17 C16 H16 118.9 . . ?
C16 C17 H17 120.1 . . ?
C18 C17 C16 119.9(3) . . ?
C18 C17 H17 120.1 . . ?
C17 C18 C24 117.7(3) . . ?
C17 C18 C25 134.6(3) . . ?
C24 C18 C25 107.6(2) . . ?
C20 C19 C24 118.2(3) . . ?
C20 C19 C26 134.2(2) . . ?
C24 C19 C26 107.6(2) . . ?
C19 C20 H20 120.0 . . ?
C19 C20 C21 120.0(2) . . ?
C21 C20 H20 120.0 . . ?
C20 C21 H21 119.4 . . ?
C22 C21 C20 121.2(2) . . ?
C22 C21 H21 119.4 . . ?
C21 C22 P1 133.4(2) . . ?
C21 C22 C23 119.3(2) . . ?
C23 C22 P1 107.34(18) . . ?
C15 C23 C22 121.2(3) . . ?
C24 C23 C15 120.3(2) . . ?
C24 C23 C22 118.5(2) . . ?
C19 C24 C18 114.5(3) . . ?
C23 C24 C18 122.5(2) . . ?
C23 C24 C19 123.0(2) . . ?
C18 C25 H25A 109.4(17) . . ?
C18 C25 H25B 112.1(17) . . ?
C18 C25 C26 105.1(2) . . ?
H25A C25 H25B 107(2) . . ?
C26 C25 H25A 112.9(17) . . ?
C26 C25 H25B 110.5(16) . . ?
C19 C26 C25 105.1(2) . . ?
C19 C26 H26A 112.9(18) . . ?
C19 C26 H26B 111(2) . . ?
C25 C26 H26A 107.5(18) . . ?
C25 C26 H26B 112(2) . . ?
H26A C26 H26B 108(3) . . ?
C28 C27 P1 121.3(2) . . ?
C28 C27 C32 119.5(3) . . ?
C32 C27 P1 119.1(2) . . ?
C27 C28 H28 120.0 . . ?
C29 C28 C27 120.0(3) . . ?
C29 C28 H28 120.0 . . ?
C28 C29 H29 119.9 . . ?
C30 C29 C28 120.3(3) . . ?
C30 C29 H29 119.9 . . ?
C29 C30 H30 119.9 . . ?
C29 C30 C31 120.3(3) . . ?
C31 C30 H30 119.9 . . ?
C30 C31 H31 120.0 . . ?
C32 C31 C30 120.1(3) . . ?
C32 C31 H31 120.0 . . ?
C27 C32 H32 120.0 . . ?
C31 C32 C27 119.9(3) . . ?
C31 C32 H32 120.0 . . ?
C34 C33 P1 123.8(3) . . ?
C38 C33 P1 116.7(3) . . ?
C38 C33 C34 119.5(3) . . ?
C33 C34 H34 120.6 . . ?
C35 C34 C33 118.8(4) . . ?
C35 C34 H34 120.6 . . ?
C34 C35 H35 119.4 . . ?
C36 C35 C34 121.2(4) . . ?
C36 C35 H35 119.4 . . ?
C35 C36 H36 119.7 . . ?
C35 C36 C37 120.5(4) . . ?
C37 C36 H36 119.7 . . ?
C36 C37 H37 120.1 . . ?
C36 C37 C38 119.9(4) . . ?
C38 C37 H37 120.1 . . ?
C33 C38 H38 120.0 . . ?
C37 C38 C33 120.0(4) . . ?
C37 C38 H38 120.0 . . ?
F2 B1 F4 108.7(5) . . ?
F2 B1 F7 110.9(3) . . ?
F3 B1 F1 107.7(4) . . ?
F3 B1 F5 108.0(4) . . ?
F3 B1 F7 106.3(4) . . ?
F5 B1 F1 101.3(4) . . ?
F6 B1 F2 117.3(5) . . ?
F6 B1 F4 115.2(6) . . ?
F6 B1 F7 96.5(3) . . ?
F7 B1 F1 114.1(3) . . ?
F7 B1 F4 107.3(3) . . ?
F7 B1 F5 118.9(3) . . ?

loop_
_geom_bond_atom_site_label_1
_geom_bond_atom_site_label_2
_geom_bond_distance
_geom_bond_site_symmetry_2
_geom_bond_publ_flag
P1 C9 1.962(2) . ?
P1 C22 1.773(3) . ?
P1 C27 1.787(3) . ?
P1 C33 1.781(3) . ?
F1 B1 1.482(5) . ?
F2 B1 1.348(5) . ?
F3 B1 1.319(5) . ?
F4 B1 1.398(5) . ?
F5 B1 1.459(5) . ?
F6 B1 1.265(5) . ?
F7 B1 1.379(4) . ?
N1 C11 1.412(3) . ?
N1 C13 1.405(4) . ?
N1 C14 1.470(4) . ?
C1 H1 0.9500 . ?
C1 C2 1.381(4) . ?
C1 C10 1.396(4) . ?
C2 H2 0.9500 . ?
C2 C3 1.383(4) . ?
C3 H3 0.9500 . ?
C3 C4 1.386(4) . ?
C4 H4 0.9500 . ?
C4 C11 1.393(4) . ?
C5 H5 0.9500 . ?
C5 C6 1.380(5) . ?
C5 C13 1.403(4) . ?
C6 H6 0.9500 . ?
C6 C7 1.376(5) . ?
C7 H7 0.9500 . ?
C7 C8 1.388(4) . ?
C8 H8 0.9500 . ?
C8 C12 1.382(4) . ?
C9 C10 1.512(4) . ?
C9 C12 1.522(4) . ?
C9 C15 1.525(4) . ?
C10 C11 1.408(4) . ?
C12 C13 1.398(4) . ?
C14 H14A 0.9800 . ?
C14 H14B 0.9800 . ?
C14 H14C 0.9800 . ?
C15 C16 1.383(4) . ?
C15 C23 1.409(4) . ?
C16 H16 0.9500 . ?
C16 C17 1.426(4) . ?
C17 H17 0.9500 . ?
C17 C18 1.380(4) . ?
C18 C24 1.405(4) . ?
C18 C25 1.511(4) . ?
C19 C20 1.384(4) . ?
C19 C24 1.397(4) . ?
C19 C26 1.516(4) . ?
C20 H20 0.9500 . ?
C20 C21 1.411(4) . ?
C21 H21 0.9500 . ?
C21 C22 1.386(3) . ?
C22 C23 1.410(3) . ?
C23 C24 1.386(4) . ?
C25 H25A 0.94(3) . ?
C25 H25B 1.03(3) . ?
C25 C26 1.569(4) . ?
C26 H26A 1.01(3) . ?
C26 H26B 0.97(4) . ?
C27 C28 1.397(4) . ?
C27 C32 1.398(4) . ?
C28 H28 0.9500 . ?
C28 C29 1.383(4) . ?
C29 H29 0.9500 . ?
C29 C30 1.379(4) . ?
C30 H30 0.9500 . ?
C30 C31 1.387(4) . ?
C31 H31 0.9500 . ?
C31 C32 1.383(4) . ?
C32 H32 0.9500 . ?
C33 C34 1.400(5) . ?
C33 C38 1.397(5) . ?
C34 H34 0.9500 . ?
C34 C35 1.395(5) . ?
C35 H35 0.9500 . ?
C35 C36 1.362(6) . ?
C36 H36 0.9500 . ?
C36 C37 1.373(6) . ?
C37 H37 0.9500 . ?
C37 C38 1.393(4) . ?
C38 H38 0.9500 . ?

loop_
_geom_torsion_atom_site_label_1
_geom_torsion_atom_site_label_2
_geom_torsion_atom_site_label_3
_geom_torsion_atom_site_label_4
_geom_torsion
_geom_torsion_site_symmetry_1
_geom_torsion_site_symmetry_2
_geom_torsion_site_symmetry_3
_geom_torsion_site_symmetry_4
_geom_torsion_publ_flag
P1 C9 C10 C1 92.8(3) . . . . ?
P1 C9 C10 C11 -80.1(2) . . . . ?
P1 C9 C12 C8 -95.1(3) . . . . ?
P1 C9 C12 C13 78.2(3) . . . . ?
P1 C9 C15 C16 -177.3(2) . . . . ?
P1 C9 C15 C23 4.3(3) . . . . ?
P1 C22 C23 C15 -0.8(3) . . . . ?
P1 C22 C23 C24 178.4(2) . . . . ?
P1 C27 C28 C29 -177.3(2) . . . . ?
P1 C27 C32 C31 176.4(2) . . . . ?
P1 C33 C34 C35 176.8(2) . . . . ?
P1 C33 C38 C37 -176.2(2) . . . . ?
C1 C2 C3 C4 -0.7(4) . . . . ?
C1 C10 C11 N1 -176.9(2) . . . . ?
C1 C10 C11 C4 -0.3(4) . . . . ?
C2 C1 C10 C9 -171.4(2) . . . . ?
C2 C1 C10 C11 1.5(4) . . . . ?
C2 C3 C4 C11 1.9(4) . . . . ?
C3 C4 C11 N1 175.1(2) . . . . ?
C3 C4 C11 C10 -1.4(4) . . . . ?
C5 C6 C7 C8 2.5(5) . . . . ?
C6 C5 C13 N1 179.9(2) . . . . ?
C6 C5 C13 C12 -1.3(4) . . . . ?
C6 C7 C8 C12 -0.2(4) . . . . ?
C7 C8 C12 C9 170.3(3) . . . . ?
C7 C8 C12 C13 -2.8(4) . . . . ?
C8 C12 C13 N1 -177.7(2) . . . . ?
C8 C12 C13 C5 3.5(4) . . . . ?
C9 P1 C22 C21 -178.7(3) . . . . ?
C9 P1 C22 C23 2.97(19) . . . . ?
C9 P1 C27 C28 75.3(2) . . . . ?
C9 P1 C27 C32 -100.5(2) . . . . ?
C9 P1 C33 C34 -109.5(3) . . . . ?
C9 P1 C33 C38 67.9(3) . . . . ?
C9 C10 C11 N1 -3.7(4) . . . . ?
C9 C10 C11 C4 173.0(2) . . . . ?
C9 C12 C13 N1 8.9(3) . . . . ?
C9 C12 C13 C5 -170.0(2) . . . . ?
C9 C15 C16 C17 -178.6(3) . . . . ?
C9 C15 C23 C22 -2.7(4) . . . . ?
C9 C15 C23 C24 178.1(2) . . . . ?
C10 C1 C2 C3 -1.0(4) . . . . ?
C10 C9 C12 C8 147.4(2) . . . . ?
C10 C9 C12 C13 -39.3(3) . . . . ?
C10 C9 C15 C16 -60.3(4) . . . . ?
C10 C9 C15 C23 121.3(2) . . . . ?
C11 N1 C13 C5 -153.6(2) . . . . ?
C11 N1 C13 C12 27.6(3) . . . . ?
C12 C9 C10 C1 -150.5(2) . . . . ?
C12 C9 C10 C11 36.5(3) . . . . ?
C12 C9 C15 C16 68.3(3) . . . . ?
C12 C9 C15 C23 -110.2(3) . . . . ?
C13 N1 C11 C4 153.1(3) . . . . ?
C13 N1 C11 C10 -30.4(3) . . . . ?
C13 C5 C6 C7 -1.7(4) . . . . ?
C14 N1 C11 C4 -3.8(4) . . . . ?
C14 N1 C11 C10 172.7(2) . . . . ?
C14 N1 C13 C5 3.1(4) . . . . ?
C14 N1 C13 C12 -175.7(2) . . . . ?
C15 C9 C10 C1 -20.2(3) . . . . ?
C15 C9 C10 C11 166.8(2) . . . . ?
C15 C9 C12 C8 16.0(3) . . . . ?
C15 C9 C12 C13 -170.7(2) . . . . ?
C15 C16 C17 C18 0.9(4) . . . . ?
C15 C23 C24 C18 0.6(4) . . . . ?
C15 C23 C24 C19 179.2(2) . . . . ?
C16 C15 C23 C22 178.7(2) . . . . ?
C16 C15 C23 C24 -0.5(4) . . . . ?
C16 C17 C18 C24 -0.8(4) . . . . ?
C16 C17 C18 C25 179.0(3) . . . . ?
C17 C18 C24 C19 -178.7(2) . . . . ?
C17 C18 C24 C23 0.0(4) . . . . ?
C17 C18 C25 C26 177.9(3) . . . . ?
C18 C25 C26 C19 2.4(3) . . . . ?
C19 C20 C21 C22 -0.8(4) . . . . ?
C20 C19 C24 C18 178.6(2) . . . . ?
C20 C19 C24 C23 -0.2(4) . . . . ?
C20 C19 C26 C25 -179.6(3) . . . . ?
C20 C21 C22 P1 -177.5(2) . . . . ?
C20 C21 C22 C23 0.6(4) . . . . ?
C21 C22 C23 C15 -179.4(2) . . . . ?
C21 C22 C23 C24 -0.2(4) . . . . ?
C22 P1 C27 C28 -179.5(2) . . . . ?
C22 P1 C27 C32 4.6(2) . . . . ?
C22 P1 C33 C34 144.7(2) . . . . ?
C22 P1 C33 C38 -37.9(3) . . . . ?
C22 C23 C24 C18 -178.6(2) . . . . ?
C22 C23 C24 C19 0.0(4) . . . . ?
C23 C15 C16 C17 -0.2(4) . . . . ?
C24 C18 C25 C26 -2.3(3) . . . . ?
C24 C19 C20 C21 0.5(4) . . . . ?
C24 C19 C26 C25 -1.6(3) . . . . ?
C25 C18 C24 C19 1.4(3) . . . . ?
C25 C18 C24 C23 -179.8(3) . . . . ?
C26 C19 C20 C21 178.4(3) . . . . ?
C26 C19 C24 C18 0.1(3) . . . . ?
C26 C19 C24 C23 -178.6(3) . . . . ?
C27 P1 C22 C21 65.6(3) . . . . ?
C27 P1 C22 C23 -112.70(19) . . . . ?
C27 P1 C33 C34 19.4(3) . . . . ?
C27 P1 C33 C38 -163.2(2) . . . . ?
C27 C28 C29 C30 2.1(4) . . . . ?
C28 C27 C32 C31 0.5(4) . . . . ?
C28 C29 C30 C31 -1.8(4) . . . . ?
C29 C30 C31 C32 0.9(4) . . . . ?
C30 C31 C32 C27 -0.2(4) . . . . ?
C32 C27 C28 C29 -1.5(4) . . . . ?
C33 P1 C22 C21 -61.7(3) . . . . ?
C33 P1 C22 C23 120.0(2) . . . . ?
C33 P1 C27 C28 -54.2(3) . . . . ?
C33 P1 C27 C32 130.0(2) . . . . ?
C33 C34 C35 C36 -1.2(5) . . . . ?
C34 C33 C38 C37 1.3(4) . . . . ?
C34 C35 C36 C37 2.1(5) . . . . ?
C35 C36 C37 C38 -1.4(5) . . . . ?
C36 C37 C38 C33 -0.4(5) . . . . ?
C38 C33 C34 C35 -0.6(4) . . . . ?
